data_1546627
loop_
_publ_author_name
'Guo, Zhiqiang'
'Wang, Yakong'
'Xu, Ying'
'Wei, Xuehong'

_publ_section_title
;
 2,2'-(Diselane-1,2-diyl)bis(<i>N</i>,<i>N</i>-dimethylnicotinamide)
;
_journal_coeditor_code HB4154
_journal_issue 6
_journal_name_full IUCrData
_journal_page_first x170882
_journal_paper_doi 10.1107/S2414314617008823
_journal_volume 2
_journal_year 2017
_chemical_formula_iupac 'C16 H18 N4 O2 Se2'
_chemical_formula_moiety 'C16 H18 N4 O2 Se2'
_chemical_formula_sum 'C16 H18 N4 O2 Se2'
_chemical_formula_weight 456.26
_chemical_name_systematic
;
2,2'-(Diselane-1,2-diyl)bis(<i>N</i>,<i>N</i>-dimethylnicotinamide)
;
_space_group_crystal_system monoclinic
_space_group_IT_number 14
_space_group_name_Hall '-P 2yn'
_space_group_name_H-M_alt 'P 1 21/n 1'
_symmetry_space_group_name_Hall '-P 2yn'
_symmetry_space_group_name_H-M 'P 1 21/n 1'
_atom_sites_solution_hydrogens geom
_audit_creation_method SHELXL-2014/7
_cell_angle_alpha 90
_cell_angle_beta 96.375(4)
_cell_angle_gamma 90
_cell_formula_units_Z 2
_cell_length_a 7.167(2)
_cell_length_b 8.726(3)
_cell_length_c 13.947(4)
_cell_measurement_reflns_used 2532
_cell_measurement_temperature 293(2)
_cell_measurement_theta_max 27.46
_cell_measurement_theta_min 2.75
_cell_volume 866.8(5)
_computing_cell_refinement
;
SAINT (Bruker, 2004)
;
_computing_data_collection
;
APEX2 (Bruker, 2004)
;
_computing_data_reduction
;
SAINT (Bruker, 2004)
;
_computing_molecular_graphics
;
ORTEP-3 for Windows (Farrugia, 2012)
;
_computing_publication_material
;
SHELXL2014 (Sheldrick, 2015)
;
_computing_structure_refinement
;
SHELXL2014 (Sheldrick, 2015)
;
_computing_structure_solution
;
SHELXS97 (Sheldrick, 2008)
;
_diffrn_ambient_temperature 293(2)
_diffrn_measured_fraction_theta_full 0.994
_diffrn_measured_fraction_theta_max 0.994
_diffrn_measurement_device_type 'Bruker APEXII CCD'
_diffrn_measurement_method 'phi and omega scans'
_diffrn_radiation_type MoK\a
_diffrn_radiation_wavelength 0.71073
_diffrn_reflns_av_R_equivalents 0.0349
_diffrn_reflns_limit_h_max 6
_diffrn_reflns_limit_h_min -8
_diffrn_reflns_limit_k_max 10
_diffrn_reflns_limit_k_min -8
_diffrn_reflns_limit_l_max 15
_diffrn_reflns_limit_l_min -16
_diffrn_reflns_number 3376
_diffrn_reflns_theta_full 24.996
_diffrn_reflns_theta_max 24.996
_diffrn_reflns_theta_min 2.758
_exptl_absorpt_coefficient_mu 4.282
_exptl_absorpt_correction_T_max 0.4813
_exptl_absorpt_correction_T_min 0.2233
_exptl_absorpt_correction_type multi-scan
_exptl_absorpt_process_details
;
(SADABS; Bruker, 2004)
;
_exptl_crystal_colour colorless
_exptl_crystal_density_diffrn 1.748
_exptl_crystal_description block
_exptl_crystal_F_000 452
_exptl_crystal_size_max 0.50
_exptl_crystal_size_mid 0.20
_exptl_crystal_size_min 0.20
_refine_diff_density_max 0.643
_refine_diff_density_min -0.434
_refine_ls_extinction_method none
_refine_ls_goodness_of_fit_ref 1.058
_refine_ls_hydrogen_treatment constr
_refine_ls_matrix_type full
_refine_ls_number_parameters 111
_refine_ls_number_reflns 1524
_refine_ls_number_restraints 0
_refine_ls_restrained_S_all 1.058
_refine_ls_R_factor_all 0.0358
_refine_ls_R_factor_gt 0.0301
_refine_ls_shift/su_max 0.001
_refine_ls_shift/su_mean 0.000
_refine_ls_structure_factor_coef Fsqd
_refine_ls_weighting_details 'w=1/[\s^2^(Fo^2^)+(0.0337P)^2^+0.0053P] where P=(Fo^2^+2Fc^2^)/3'
_refine_ls_weighting_scheme calc
_refine_ls_wR_factor_gt 0.0742
_refine_ls_wR_factor_ref 0.0769
_reflns_number_gt 1300
_reflns_number_total 1524
_reflns_threshold_expression 'I > 2\s(I)'
_cod_data_source_file hb4154sup1.cif
_cod_data_source_block I
_cod_original_cell_volume 866.8(4)
_cod_database_code 1546627
_shelx_space_group_comment
;
The symmetry employed for this shelxl refinement is uniquely defined
by the following loop, which should always be used as a source of
symmetry information in preference to the above space-group names.
They are only intended as comments.
;
_shelx_estimated_absorpt_t_min 0.223
_shelx_estimated_absorpt_t_max 0.481

loop_
_space_group_symop_operation_xyz
'x, y, z'
'-x+1/2, y+1/2, -z+1/2'
'-x, -y, -z'
'x-1/2, -y-1/2, z-1/2'

loop_
_atom_site_type_symbol
_atom_site_label
_atom_site_fract_x
_atom_site_fract_y
_atom_site_fract_z
_atom_site_U_iso_or_equiv
_atom_site_adp_type
_atom_site_calc_flag
_atom_site_occupancy
Se Se 0.52041(4) 0.56001(3) 0.92626(2) 0.04189(16) Uani d 1
N N1 0.1797(4) 0.6437(3) 0.99097(18) 0.0386(6) Uani d 1
N N2 0.4942(4) 0.9794(3) 0.79999(18) 0.0403(6) Uani d 1
O O 0.4595(4) 0.7382(3) 0.74625(17) 0.0541(7) Uani d 1
C C1 0.2981(4) 0.6827(3) 0.9288(2) 0.0313(6) Uani d 1
C C2 0.2725(4) 0.8092(3) 0.8665(2) 0.0341(7) Uani d 1
C C3 0.1072(5) 0.8902(4) 0.8669(2) 0.0423(8) Uani d 1
H H3 0.0823 0.9734 0.8257 0.051 Uiso calc 1
C C4 -0.0211(5) 0.8469(4) 0.9289(2) 0.0450(8) Uani d 1
H H4 -0.1344 0.8987 0.9289 0.054 Uiso calc 1
C C5 0.0220(4) 0.7258(4) 0.9903(2) 0.0433(8) Uani d 1
H H5 -0.0627 0.6996 1.0335 0.052 Uiso calc 1
C C6 0.4161(4) 0.8408(3) 0.7996(2) 0.0349(7) Uani d 1
C C7 0.4669(5) 1.1022(4) 0.8681(3) 0.0546(9) Uani d 1
H H7A 0.3853 1.1787 0.8368 0.082 Uiso calc 1
H H7B 0.5860 1.1477 0.8902 0.082 Uiso calc 1
H H7C 0.4116 1.0610 0.9222 0.082 Uiso calc 1
C C8 0.6280(5) 1.0111(4) 0.7320(3) 0.0535(9) Uani d 1
H H8A 0.7067 0.9231 0.7268 0.080 Uiso calc 1
H H8B 0.7042 1.0973 0.7541 0.080 Uiso calc 1
H H8C 0.5619 1.0339 0.6699 0.080 Uiso calc 1

loop_
_atom_site_aniso_label
_atom_site_aniso_U_11
_atom_site_aniso_U_22
_atom_site_aniso_U_33
_atom_site_aniso_U_12
_atom_site_aniso_U_13
_atom_site_aniso_U_23
Se 0.0395(2) 0.0410(2) 0.0480(2) 0.01035(14) 0.01743(16) 0.01223(14)
N1 0.0347(14) 0.0393(15) 0.0434(14) 0.0022(12) 0.0121(12) 0.0045(11)
N2 0.0425(16) 0.0382(15) 0.0405(14) -0.0051(12) 0.0072(12) 0.0041(11)
O 0.0702(17) 0.0403(13) 0.0569(14) -0.0031(12) 0.0293(13) -0.0065(11)
C1 0.0288(15) 0.0274(15) 0.0377(15) 0.0003(12) 0.0044(13) -0.0021(12)
C2 0.0380(17) 0.0283(16) 0.0358(15) 0.0008(13) 0.0039(13) -0.0018(12)
C3 0.046(2) 0.0345(17) 0.0469(19) 0.0062(15) 0.0049(15) 0.0037(14)
C4 0.0374(19) 0.0432(19) 0.055(2) 0.0098(15) 0.0097(16) 0.0010(15)
C5 0.0362(18) 0.0479(19) 0.0479(18) 0.0017(15) 0.0139(15) 0.0012(15)
C6 0.0378(17) 0.0301(17) 0.0365(16) 0.0040(13) 0.0028(13) 0.0045(13)
C7 0.064(3) 0.0413(19) 0.058(2) -0.0088(18) 0.0045(18) -0.0050(16)
C8 0.052(2) 0.055(2) 0.055(2) -0.0063(18) 0.0144(18) 0.0171(17)

loop_
_atom_type_symbol
_atom_type_description
_atom_type_scat_dispersion_real
_atom_type_scat_dispersion_imag
_atom_type_scat_source
C C 0.0033 0.0016 'International Tables Vol C Tables 4.2.6.8 and 6.1.1.4'
H H 0.0000 0.0000 'International Tables Vol C Tables 4.2.6.8 and 6.1.1.4'
N N 0.0061 0.0033 'International Tables Vol C Tables 4.2.6.8 and 6.1.1.4'
O O 0.0106 0.0060 'International Tables Vol C Tables 4.2.6.8 and 6.1.1.4'
Se Se -0.0929 2.2259 'International Tables Vol C Tables 4.2.6.8 and 6.1.1.4'

loop_
_geom_angle_atom_site_label_1
_geom_angle_atom_site_label_2
_geom_angle_atom_site_label_3
_geom_angle_site_symmetry_3
_geom_angle
C1 Se Se 3_667 92.77(8)
C1 N1 C5 . 117.4(3)
C6 N2 C8 . 118.6(3)
C6 N2 C7 . 125.6(3)
C8 N2 C7 . 115.6(3)
N1 C1 C2 . 124.0(3)
N1 C1 Se . 117.5(2)
C2 C1 Se . 118.6(2)
C3 C2 C1 . 117.0(3)
C3 C2 C6 . 124.1(3)
C1 C2 C6 . 118.8(3)
C2 C3 C4 . 119.5(3)
C2 C3 H3 . 120.2
C4 C3 H3 . 120.2
C5 C4 C3 . 118.8(3)
C5 C4 H4 . 120.6
C3 C4 H4 . 120.6
N1 C5 C4 . 123.2(3)
N1 C5 H5 . 118.4
C4 C5 H5 . 118.4
O C6 N2 . 122.0(3)
O C6 C2 . 118.9(3)
N2 C6 C2 . 119.0(3)
N2 C7 H7A . 109.5
N2 C7 H7B . 109.5
H7A C7 H7B . 109.5
N2 C7 H7C . 109.5
H7A C7 H7C . 109.5
H7B C7 H7C . 109.5
N2 C8 H8A . 109.5
N2 C8 H8B . 109.5
H8A C8 H8B . 109.5
N2 C8 H8C . 109.5
H8A C8 H8C . 109.5
H8B C8 H8C . 109.5

loop_
_geom_bond_atom_site_label_1
_geom_bond_atom_site_label_2
_geom_bond_site_symmetry_2
_geom_bond_distance
Se C1 . 1.923(3)
Se Se 3_667 2.3551(8)
N1 C1 . 1.324(4)
N1 C5 . 1.338(4)
N2 C6 . 1.332(4)
N2 C8 . 1.449(4)
N2 C7 . 1.460(4)
O C6 . 1.226(3)
C1 C2 . 1.403(4)
C2 C3 . 1.381(4)
C2 C6 . 1.490(4)
C3 C4 . 1.383(4)
C3 H3 . 0.9300
C4 C5 . 1.373(4)
C4 H4 . 0.9300
C5 H5 . 0.9300
C7 H7A . 0.9600
C7 H7B . 0.9600
C7 H7C . 0.9600
C8 H8A . 0.9600
C8 H8B . 0.9600
C8 H8C . 0.9600

loop_
_geom_hbond_atom_site_label_D
_geom_hbond_atom_site_label_H
_geom_hbond_atom_site_label_A
_geom_hbond_site_symmetry_A
_geom_hbond_distance_DH
_geom_hbond_distance_HA
_geom_hbond_distance_DA
_geom_hbond_angle_DHA
C3 H3 O 2_556 0.93 2.52 3.431(4) 165

loop_
_geom_torsion_atom_site_label_1
_geom_torsion_atom_site_label_2
_geom_torsion_atom_site_label_3
_geom_torsion_atom_site_label_4
_geom_torsion
C5 N1 C1 C2 3.6(4)
C5 N1 C1 Se -177.7(2)
N1 C1 C2 C3 -4.4(4)
Se C1 C2 C3 176.9(2)
N1 C1 C2 C6 -179.9(3)
Se C1 C2 C6 1.4(4)
C1 C2 C3 C4 1.6(4)
C6 C2 C3 C4 176.9(3)
C2 C3 C4 C5 1.5(5)
C1 N1 C5 C4 -0.1(5)
C3 C4 C5 N1 -2.4(5)
C8 N2 C6 O 2.9(5)
C7 N2 C6 O -172.7(3)
C8 N2 C6 C2 -177.5(3)
C7 N2 C6 C2 6.9(5)
C3 C2 C6 O -121.7(3)
C1 C2 C6 O 53.5(4)
C3 C2 C6 N2 58.7(4)
C1 C2 C6 N2 -126.1(3)

_cod_database_fobs_code 1546627
